data_2014289
loop_
_publ_author_name
' Graham Smith '
' Urs D. Wermuth '
' Peter C. Healy '

_publ_section_title
;
 Hydrogen bonding in proton-transfer compounds of 8-quinolinol (oxine)
 with aromatic sulfonic acids
;
_journal_issue 8
_journal_name_full 'Acta Crystallographica Section C'
_journal_page_first o600
_journal_page_last o603
_journal_paper_doi 10.1107/S0108270104015057
_journal_volume 60
_journal_year 2004
_chemical_formula_iupac 'C9 H5 I N O4 S +, C9 H8 N O -, 1.5H2 O'
_chemical_formula_moiety 'C9 H5 I N O4 S +, C9 H8 N O -, 1.5H2 O'
_chemical_formula_sum 'C18 H16 I N2 O6.5 S'
_chemical_formula_weight 523.30
_chemical_melting_point 477.2(15)
_chemical_name_common
;
8-hydroxyquinolinium 8-hydroxy-7-iodoquinoline-5-sulfonate sesquihydrate
;
_chemical_name_systematic
;
?
;
_space_group_IT_number 14
_symmetry_cell_setting monoclinic
_symmetry_space_group_name_Hall '-P 2yab'
_symmetry_space_group_name_H-M 'P 1 21/a 1'
_atom_sites_solution_hydrogens geom
_atom_sites_solution_primary direct
_atom_sites_solution_secondary difmap
_audit_creation_method 'SHELXL97 (Sheldrick, 1997)'
_cell_angle_alpha 90.00
_cell_angle_beta 95.78(4)
_cell_angle_gamma 90.00
_cell_formula_units_Z 4
_cell_length_a 15.857(4)
_cell_length_b 17.667(7)
_cell_length_c 6.977(4)
_cell_measurement_reflns_used 25
_cell_measurement_temperature 298(2)
_cell_measurement_theta_max 16.6
_cell_measurement_theta_min 12.6
_cell_volume 1944.6(14)
_computing_cell_refinement
;
MSC/AFC Diffractometer Control Software
;
_computing_data_collection
;
MSC/AFC Diffractometer Control Software (Molecular Structure
Corporation, 1999)
;
_computing_data_reduction
;
TeXsan for Windows (Molecular Structure Corporation, 1999)
;
_computing_molecular_graphics 'PLATON for Windows (Spek, 1999)'
_computing_publication_material 'PLATON for Windows'
_computing_structure_refinement 'SHELXL97 (Sheldrick, 1997)'
_computing_structure_solution 'SHELXS97 (Sheldrick, 1997)'
_diffrn_ambient_temperature 298(2)
_diffrn_measured_fraction_theta_full 0.999
_diffrn_measured_fraction_theta_max 0.999
_diffrn_measurement_device_type ' Rigaku AFC-7R '
_diffrn_measurement_method ' \w--2q '
_diffrn_radiation_monochromator ' graphite '
_diffrn_radiation_source 'Rigaku rotating anode '
_diffrn_radiation_type ' MoK\a '
_diffrn_radiation_wavelength 0.71069
_diffrn_reflns_av_R_equivalents 0.0677
_diffrn_reflns_av_sigmaI/netI 0.0525
_diffrn_reflns_limit_h_max 20
_diffrn_reflns_limit_h_min -9
_diffrn_reflns_limit_k_max 22
_diffrn_reflns_limit_k_min 0
_diffrn_reflns_limit_l_max 9
_diffrn_reflns_limit_l_min -9
_diffrn_reflns_number 5029
_diffrn_reflns_theta_full 27.54
_diffrn_reflns_theta_max 27.54
_diffrn_reflns_theta_min 2.58
_diffrn_standards_decay_% 1.08
_diffrn_standards_interval_count 150
_diffrn_standards_number 3
_exptl_absorpt_coefficient_mu 1.796
_exptl_absorpt_correction_T_max 0.533
_exptl_absorpt_correction_T_min 0.434
_exptl_absorpt_correction_type '\y scan '
_exptl_absorpt_process_details 'TeXsan for Windows (Molecular Structure Corporation, 1999) '
_exptl_crystal_colour ' yellow '
_exptl_crystal_density_diffrn 1.791
_exptl_crystal_density_method 'not measured'
_exptl_crystal_description ' block '
_exptl_crystal_F_000 1040
_exptl_crystal_size_max 0.50
_exptl_crystal_size_mid 0.50
_exptl_crystal_size_min 0.35
_refine_diff_density_max 1.552
_refine_diff_density_min -1.302
_refine_ls_extinction_coef 0.0024(6)
_refine_ls_extinction_expression Fc^*^=kFc[1+0.001xFc^2^\l^3^/sin(2\q)]^-1/4^
_refine_ls_extinction_method ' SHELXL97'
_refine_ls_goodness_of_fit_ref 0.894
_refine_ls_hydrogen_treatment mixed
_refine_ls_matrix_type full
_refine_ls_number_parameters 291
_refine_ls_number_reflns 4473
_refine_ls_number_restraints 0
_refine_ls_restrained_S_all 0.894
_refine_ls_R_factor_all 0.0686
_refine_ls_R_factor_gt 0.0486
_refine_ls_shift/su_max 0.002
_refine_ls_shift/su_mean 0.001
_refine_ls_structure_factor_coef Fsqd
_refine_ls_weighting_details 'calc w=1/[\s^2^(Fo^2^)+(0.1P)^2^+7.5983P] where P=(Fo^2^+2Fc^2^)/3'
_refine_ls_weighting_scheme calc
_refine_ls_wR_factor_gt 0.1373
_refine_ls_wR_factor_ref 0.1576
_reflns_number_gt 3424
_reflns_number_total 4473
_reflns_threshold_expression ' I >2 \s(I)'
_cod_data_source_file ta1460.cif
_cod_data_source_block II
_cod_depositor_comments
;
The following automatic conversions were performed:

'_chemical_melting_point' value '475.7--478.7' was changed to
'477.2(15)' - the average value was taken and precision was
estimated.

Automatic conversion script
Id: cif_fix_values 1646 2011-03-28 12:23:43Z adriana 

The following automatic conversions were performed:

'_chemical_melting_point' value '475.7--478.7' was changed to
'477.2(15)' - the average value was taken and precision was
estimated.

Automatic conversion script
Id: cif_fix_values 1715 2011-07-08 13:25:40Z adriana 
;
_cod_original_cell_volume 1944.5(14)
_cod_original_sg_symbol_Hall ' -P 2yab '
_cod_original_sg_symbol_H-M 'P 21/a'
_cod_database_code 2014289
_cod_database_fobs_code 2014289

loop_
_symmetry_equiv_pos_as_xyz
'x, y, z'
'-x+1/2, y+1/2, -z'
'-x, -y, -z'
'x+1/2, -y+1/2, z'

loop_
_atom_site_aniso_label
_atom_site_aniso_U_11
_atom_site_aniso_U_22
_atom_site_aniso_U_33
_atom_site_aniso_U_12
_atom_site_aniso_U_13
_atom_site_aniso_U_23
I7 0.0394(2) 0.0402(2) 0.1035(4) 0.00740(10) -0.0090(2) 0.0023(2)
S5 0.0309(5) 0.0401(6) 0.0512(6) -0.0060(4) 0.0000(4) -0.0006(5)
O8 0.0326(16) 0.0386(19) 0.067(2) -0.0046(13) -0.0048(14) 0.0030(16)
O51 0.0450(19) 0.0380(18) 0.091(3) -0.0096(14) 0.0025(18) -0.0092(18)
O52 0.0382(17) 0.051(2) 0.072(2) -0.0034(14) 0.0172(16) -0.0061(17)
O53 0.047(2) 0.082(3) 0.058(2) -0.0160(19) -0.0160(17) 0.015(2)
N1 0.0405(19) 0.0344(19) 0.048(2) -0.0030(15) 0.0029(15) -0.0024(15)
C2 0.050(3) 0.033(2) 0.054(3) -0.0016(18) 0.006(2) -0.0012(19)
C3 0.046(2) 0.038(2) 0.050(3) 0.0110(18) 0.0068(19) 0.0042(19)
C4 0.034(2) 0.040(2) 0.049(2) 0.0023(17) 0.0054(17) -0.0001(19)
C5 0.0266(17) 0.034(2) 0.041(2) -0.0014(14) 0.0016(15) -0.0006(16)
C6 0.038(2) 0.031(2) 0.044(2) -0.0028(16) 0.0007(17) -0.0025(17)
C7 0.0322(19) 0.035(2) 0.044(2) 0.0034(15) -0.0003(16) 0.0035(17)
C8 0.0301(18) 0.039(2) 0.036(2) -0.0036(15) -0.0005(15) -0.0003(16)
C9 0.0319(18) 0.0350(19) 0.0298(18) -0.0009(15) 0.0020(14) -0.0006(15)
C10 0.0341(18) 0.0324(19) 0.0284(17) -0.0042(15) 0.0018(14) -0.0028(15)
O81 0.0410(18) 0.056(2) 0.073(2) -0.0013(16) -0.0123(16) 0.0077(18)
N11 0.049(2) 0.041(2) 0.0390(19) -0.0044(17) -0.0011(16) 0.0013(16)
C21 0.048(3) 0.053(3) 0.049(3) 0.000(2) -0.006(2) 0.008(2)
C31 0.051(3) 0.065(3) 0.047(3) -0.010(2) -0.008(2) 0.003(2)
C41 0.061(3) 0.054(3) 0.042(2) -0.017(2) -0.001(2) -0.002(2)
C51 0.078(4) 0.038(2) 0.040(2) -0.004(2) 0.015(2) -0.0048(19)
C61 0.082(4) 0.052(3) 0.056(3) 0.017(3) 0.014(3) -0.003(2)
C71 0.051(3) 0.066(3) 0.047(3) 0.009(2) 0.008(2) 0.000(2)
C81 0.048(2) 0.049(3) 0.038(2) 0.002(2) 0.0057(18) 0.0014(19)
C91 0.045(2) 0.045(2) 0.0306(19) -0.0039(18) 0.0054(16) -0.0003(17)
C101 0.061(3) 0.045(2) 0.031(2) -0.008(2) 0.0060(19) -0.0040(18)
O1W 0.076(3) 0.046(2) 0.092(3) 0.0027(19) 0.030(2) 0.009(2)
O2W 0.073(6) 0.069(6) 0.069(5) 0.031(4) -0.008(4) -0.012(4)

loop_
_atom_site_label
_atom_site_fract_x
_atom_site_fract_y
_atom_site_fract_z
_atom_site_U_iso_or_equiv
_atom_site_thermal_displace_type
_atom_site_occupancy
_atom_site_type_symbol
I7 0.41943(2) 0.454944(19) 0.23168(7) 0.0621(2) Uani 1.000 I
S5 0.77115(6) 0.38886(6) 0.39535(17) 0.0410(3) Uani 1.000 S
O8 0.41795(19) 0.2767(2) 0.2473(5) 0.0467(11) Uani 1.000 O
O51 0.7631(2) 0.4696(2) 0.3869(7) 0.0583(13) Uani 1.000 O
O52 0.8200(2) 0.3576(2) 0.2478(6) 0.0529(11) Uani 1.000 O
O53 0.8014(2) 0.3616(3) 0.5871(6) 0.0638(14) Uani 1.000 O
N1 0.5416(2) 0.1733(2) 0.3148(6) 0.0411(11) Uani 1.000 N
C2 0.6016(3) 0.1226(3) 0.3517(7) 0.0456(16) Uani 1.000 C
C3 0.6873(3) 0.1402(3) 0.3914(7) 0.0445(14) Uani 1.000 C
C4 0.7123(3) 0.2143(3) 0.3909(7) 0.0409(12) Uani 1.000 C
C5 0.6670(2) 0.3515(2) 0.3505(6) 0.0340(11) Uani 1.000 C
C6 0.6020(3) 0.4015(2) 0.3136(6) 0.0379(12) Uani 1.000 C
C7 0.5173(3) 0.3772(2) 0.2797(6) 0.0373(11) Uani 1.000 C
C8 0.4985(3) 0.3008(2) 0.2801(6) 0.0353(11) Uani 1.000 C
C9 0.6510(2) 0.2720(2) 0.3536(6) 0.0323(11) Uani 1.000 C
C10 0.5655(3) 0.2474(2) 0.3167(5) 0.0317(10) Uani 1.000 C
O81 0.4576(2) 0.1167(2) -0.2463(6) 0.0579(11) Uani 1.000 O
N11 0.6265(3) 0.1155(2) -0.1505(5) 0.0434(11) Uani 1.000 N
C21 0.7085(3) 0.1109(3) -0.1051(7) 0.0507(17) Uani 1.000 C
C31 0.7580(3) 0.1763(3) -0.0813(7) 0.0552(17) Uani 1.000 C
C41 0.7192(4) 0.2453(3) -0.1057(7) 0.0528(16) Uani 1.000 C
C51 0.5885(4) 0.3206(3) -0.1843(7) 0.0514(16) Uani 1.000 C
C61 0.5032(4) 0.3217(3) -0.2345(9) 0.0629(19) Uani 1.000 C
C71 0.4570(4) 0.2531(4) -0.2562(8) 0.0545(17) Uani 1.000 C
C81 0.4960(3) 0.1851(3) -0.2284(7) 0.0449(14) Uani 1.000 C
C91 0.5841(3) 0.1834(3) -0.1778(6) 0.0401(11) Uani 1.000 C
C101 0.6318(3) 0.2514(3) -0.1559(6) 0.0456(14) Uani 1.000 C
O1W 0.9311(3) 0.4709(2) 0.1144(7) 0.0699(16) Uani 1.000 O
O2W 0.7478(6) 0.4515(5) 0.8912(14) 0.071(3) Uani 0.500 O
H2 0.585800 0.070900 0.349700 0.0540 Uiso 1.000 H
H3 0.727900 0.101100 0.418100 0.0540 Uiso 1.000 H
H4 0.770600 0.226900 0.415100 0.0490 Uiso 1.000 H
H6 0.614400 0.454200 0.309800 0.0460 Uiso 1.000 H
H8 0.414(4) 0.228(5) 0.238(10) 0.060(10) Uiso 1.000 H
H11 0.588(4) 0.074(4) -0.139(10) 0.074(15) Uiso 1.000 H
H21 0.734700 0.062800 -0.086600 0.0610 Uiso 1.000 H
H31 0.817300 0.173100 -0.047500 0.0660 Uiso 1.000 H
H41 0.752600 0.289900 -0.088200 0.0640 Uiso 1.000 H
H51 0.619000 0.366900 -0.167700 0.0630 Uiso 1.000 H
H61 0.474600 0.368400 -0.256900 0.0760 Uiso 1.000 H
H71 0.397500 0.254900 -0.291300 0.0650 Uiso 1.000 H
H81 0.407(4) 0.121(3) -0.303(9) 0.056(16) Uiso 1.000 H
H1A 0.901(4) 0.437(3) 0.194(9) 0.052(10) Uiso 1.000 H
H1B 0.879(4) 0.465(3) 0.031(9) 0.056(10) Uiso 1.000 H
H2A 0.700(4) 0.461(4) 0.856(9) 0.087(12) Uiso 0.500 H
H2B 0.765(4) 0.423(3) 0.795(9) 0.076(13) Uiso 0.500 H

loop_
_atom_type_symbol
_atom_type_description
_atom_type_scat_dispersion_real
_atom_type_scat_dispersion_imag
_atom_type_scat_source
C C 0.0033 0.0016 'International Tables Vol C Tables 4.2.6.8 and 6.1.1.4'
H H 0.0000 0.0000 'International Tables Vol C Tables 4.2.6.8 and 6.1.1.4'
N N 0.0061 0.0033 'International Tables Vol C Tables 4.2.6.8 and 6.1.1.4'
O O 0.0106 0.0060 'International Tables Vol C Tables 4.2.6.8 and 6.1.1.4'
S S 0.1246 0.1234 'International Tables Vol C Tables 4.2.6.8 and 6.1.1.4'
I I -0.4742 1.8119 'International Tables Vol C Tables 4.2.6.8 and 6.1.1.4'

loop_
_geom_angle_atom_site_label_1
_geom_angle_atom_site_label_2
_geom_angle_atom_site_label_3
_geom_angle
_geom_angle_publ_flag
O51 S5 O52 113.5(2) no
O51 S5 O53 112.7(3) no
O51 S5 C5 106.57(19) no
O52 S5 O53 112.0(2) no
O52 S5 C5 106.6(2) no
O53 S5 C5 104.7(2) no
C8 O8 H8 113(4) no
C81 O81 H81 111(4) no
H1A O1W H1B 81(5) no
H2A O2W H2B 104(6) no
C2 N1 C10 117.3(4) no
C21 N11 C91 123.1(4) no
C21 N11 H11 124(4) no
C91 N11 H11 112(4) no
N1 C2 C3 124.0(5) no
C2 C3 C4 119.3(5) no
C3 C4 C9 119.7(4) no
C6 C5 C9 120.6(3) no
S5 C5 C6 117.7(3) no
S5 C5 C9 121.7(3) no
C5 C6 C7 121.7(3) no
C6 C7 C8 120.0(4) no
I7 C7 C8 119.3(3) no
I7 C7 C6 120.7(3) no
O8 C8 C10 120.0(3) no
O8 C8 C7 120.7(4) no
C7 C8 C10 119.3(4) no
C4 C9 C5 126.3(3) no
C5 C9 C10 117.7(3) no
C4 C9 C10 116.0(4) no
C8 C10 C9 120.7(3) no
N1 C10 C8 115.6(4) no
N1 C10 C9 123.7(4) no
N1 C2 H2 118.01 no
C3 C2 H2 117.98 no
C2 C3 H3 120.30 no
C4 C3 H3 120.37 no
C3 C4 H4 120.08 no
C9 C4 H4 120.17 no
C7 C6 H6 119.32 no
C5 C6 H6 119.00 no
N11 C21 C31 120.6(5) no
C21 C31 C41 118.8(5) no
C31 C41 C101 121.4(5) no
C61 C51 C101 120.4(5) no
C51 C61 C71 120.3(5) no
C61 C71 C81 121.3(6) no
O81 C81 C71 125.7(5) no
C71 C81 C91 118.8(5) no
O81 C81 C91 115.5(4) no
C81 C91 C101 120.9(5) no
N11 C91 C101 118.3(4) no
N11 C91 C81 120.8(5) no
C41 C101 C91 117.7(5) no
C41 C101 C51 124.0(5) no
C51 C101 C91 118.2(5) no
C31 C21 H21 119.43 no
N11 C21 H21 119.93 no
C21 C31 H31 120.77 no
C41 C31 H31 120.43 no
C31 C41 H41 119.00 no
C101 C41 H41 119.57 no
C101 C51 H51 119.69 no
C61 C51 H51 119.88 no
C51 C61 H61 120.09 no
C71 C61 H61 119.60 no
C81 C71 H71 119.52 no
C61 C71 H71 119.20 no

loop_
_geom_bond_atom_site_label_1
_geom_bond_atom_site_label_2
_geom_bond_site_symmetry_1
_geom_bond_site_symmetry_2
_geom_bond_distance
_geom_bond_publ_flag
I7 C7 . . 2.074(4) no
S5 O51 . . 1.433(4) no
S5 O52 . . 1.458(4) no
S5 O53 . . 1.457(4) no
S5 C5 . . 1.777(4) no
O8 C8 . . 1.344(6) no
O8 H8 . . 0.86(9) no
O81 C81 . . 1.353(6) no
O81 H81 . . 0.86(6) no
O1W H1A . . 0.97(6) no
O1W H1B . . 0.97(6) no
O2W H2A . . 0.79(6) no
O2W H2B . . 0.90(6) no
N1 C10 . . 1.363(5) no
N1 C2 . . 1.313(6) no
N11 C91 . . 1.379(6) no
N11 C21 . . 1.309(7) no
N11 H11 . . 0.96(7) no
C2 C3 . . 1.394(7) no
C3 C4 . . 1.368(7) no
C4 C9 . . 1.414(6) no
C5 C9 . . 1.428(5) no
C5 C6 . . 1.362(6) no
C6 C7 . . 1.407(7) no
C7 C8 . . 1.382(5) no
C8 C10 . . 1.425(6) no
C9 C10 . . 1.422(6) no
C2 H2 . . 0.9469 no
C3 H3 . . 0.9498 no
C4 H4 . . 0.9493 no
C6 H6 . . 0.9525 no
C21 C31 . . 1.397(7) no
C31 C41 . . 1.368(8) no
C41 C101 . . 1.399(8) no
C51 C61 . . 1.363(9) no
C51 C101 . . 1.406(8) no
C61 C71 . . 1.416(9) no
C71 C81 . . 1.356(9) no
C81 C91 . . 1.406(7) no
C91 C101 . . 1.420(7) no
C21 H21 . . 0.9490 no
C31 H31 . . 0.9478 no
C41 H41 . . 0.9504 no
C51 H51 . . 0.9514 no
C61 H61 . . 0.9469 no
C71 H71 . . 0.9511 no

loop_
_geom_hbond_atom_site_label_D
_geom_hbond_atom_site_label_H
_geom_hbond_atom_site_label_A
_geom_hbond_site_symmetry_A
_geom_hbond_distance_DH
_geom_hbond_distance_HA
_geom_hbond_distance_DA
_geom_hbond_angle_DHA
_geom_hbond_publ_flag
O1W H1A O52 . 0.97(6) 1.96(6) 2.882(6) 156(5) yes
O1W H1B O2W 1_554 0.97(6) 2.22(6) 3.175(11) 169(5) yes
O2W H2A I7 3_666 0.79(6) 2.44(7) 3.169(10) 155(7) yes
O2W H2B O53 . 0.90(6) 1.94(6) 2.848(11) 180(6) yes
O8 H8 N1 . 0.86(9) 2.26(7) 2.687(5) 111(5) yes
O8 H8 O52 4_455 0.86(9) 2.13(8) 2.836(5) 139(6) yes
N11 H11 O81 . 0.96(7) 2.26(7) 2.694(6) 107(5) yes
N11 H11 O1W 2_645 0.96(7) 1.86(7) 2.733(5) 150(6) yes
O81 H81 O53 4_454 0.86(6) 1.80(6) 2.656(5) 175(5) yes
C6 H6 O51 . 0.95 2.38 2.823(6) 108 yes

loop_
_geom_torsion_atom_site_label_1
_geom_torsion_atom_site_label_2
_geom_torsion_atom_site_label_3
_geom_torsion_atom_site_label_4
_geom_torsion
_geom_torsion_publ_flag
O51 S5 C5 C6 1.5(4) no
O51 S5 C5 C9 -178.2(4) no
O52 S5 C5 C6 -120.1(4) no
O52 S5 C5 C9 60.3(4) no
O53 S5 C5 C6 121.2(4) no
O53 S5 C5 C9 -58.5(4) no
C10 N1 C2 C3 -0.3(7) no
C2 N1 C10 C9 0.8(6) no
C2 N1 C10 C8 -178.7(4) no
C21 N11 C91 C101 0.1(6) no
C91 N11 C21 C31 0.1(7) no
C21 N11 C91 C81 179.3(4) no
N1 C2 C3 C4 -0.7(8) no
C2 C3 C4 C9 1.1(7) no
C3 C4 C9 C5 179.2(4) no
C3 C4 C9 C10 -0.6(6) no
S5 C5 C9 C10 179.8(3) no
S5 C5 C9 C4 0.0(6) no
S5 C5 C6 C7 -178.9(3) no
C6 C5 C9 C4 -179.6(4) no
C9 C5 C6 C7 0.8(6) no
C6 C5 C9 C10 0.1(7) no
C5 C6 C7 I7 178.2(3) no
C5 C6 C7 C8 -1.1(6) no
I7 C7 C8 C10 -178.8(3) no
C6 C7 C8 O8 -179.8(4) no
I7 C7 C8 O8 0.9(6) no
C6 C7 C8 C10 0.5(6) no
O8 C8 C10 N1 0.2(6) no
O8 C8 C10 C9 -179.4(4) no
C7 C8 C10 C9 0.3(6) no
C7 C8 C10 N1 179.9(4) no
C5 C9 C10 N1 179.8(4) no
C4 C9 C10 C8 179.1(4) no
C5 C9 C10 C8 -0.7(6) no
C4 C9 C10 N1 -0.4(6) no
N11 C21 C31 C41 0.2(7) no
C21 C31 C41 C101 -0.8(7) no
C31 C41 C101 C51 -179.5(5) no
C31 C41 C101 C91 1.0(7) no
C101 C51 C61 C71 0.8(8) no
C61 C51 C101 C41 179.5(5) no
C61 C51 C101 C91 -1.0(7) no
C51 C61 C71 C81 -0.2(9) no
C61 C71 C81 C91 -0.2(8) no
C61 C71 C81 O81 -179.7(5) no
O81 C81 C91 N11 0.4(6) no
O81 C81 C91 C101 179.6(4) no
C71 C81 C91 N11 -179.2(4) no
C71 C81 C91 C101 0.0(7) no
N11 C91 C101 C41 -0.7(6) no
C81 C91 C101 C41 -179.9(4) no
N11 C91 C101 C51 179.8(5) no
C81 C91 C101 C51 0.6(6) no
